data_4320436
loop_
_publ_author_name
'Kin-ya Akiba'
'Ryo Nadano'
'Wataru Satoh'
'Yohsuke Yamamoto'
'Shigeru Nagase'
'Zhongping Ou'
'Xiaoyu Tan'
'Karl M. Kadish'

_publ_section_title
;
 Synthesis, Structure, Electrochemistry, and Spectroelectrochemistry of
 Hypervalent Phosphorus(V) Octaethylporphyrins and Theoretical Analysis of
 the Nature of the PO Bond in P(OEP)(CH2CH3)(O)
;
_journal_name_full 'Inorganic Chemistry'
_journal_page_first 5553
_journal_page_last 5567
_journal_paper_doi 10.1021/ic010595e
_journal_volume 40
_journal_year 2001
_chemical_formula_sum 'C36 H44 Cl2 F6 N4 P2'
_chemical_formula_weight 779.61
_space_group_IT_number 33
_symmetry_cell_setting orthorhombic
_symmetry_Int_Tables_number 33
_symmetry_space_group_name_Hall 'P 2c -2n'
_symmetry_space_group_name_H-M 'P n a 21'
_cell_angle_alpha 90
_cell_angle_beta 90
_cell_angle_gamma 90
_cell_formula_units_Z 4
_cell_length_a 10.233(2)
_cell_length_b 25.952(7)
_cell_length_c 14.021(3)
_cell_measurement_reflns_used 31
_cell_measurement_temperature 298
_cell_measurement_theta_max 35
_cell_measurement_theta_min 31
_cell_volume 3723.5(15)
_computing_data_reduction 'teXsan Ver. 1.11'
_computing_publication_material 'teXsan Ver. 1.11'
_computing_structure_refinement 'teXsan Ver. 1.10'
_computing_structure_solution SIR92
_diffrn_measured_fraction_theta_full 1.0000
_diffrn_measured_fraction_theta_max 1.0000
_diffrn_measurement_device 'Mac Science MXC3'
_diffrn_measurement_method theta/2theta
_diffrn_radiation_detector 'scintillation counter'
_diffrn_radiation_type 'Mo K\a'
_diffrn_radiation_wavelength 0.7107
_diffrn_reflns_av_R_equivalents 0.010
_diffrn_reflns_limit_h_max 13
_diffrn_reflns_limit_h_min 0
_diffrn_reflns_limit_k_max 33
_diffrn_reflns_limit_k_min -2
_diffrn_reflns_limit_l_max 9
_diffrn_reflns_limit_l_min -18
_diffrn_reflns_number 4865
_diffrn_reflns_theta_full 27.50
_diffrn_reflns_theta_max 27.50
_exptl_absorpt_coefficient_mu 2.78
_exptl_absorpt_correction_type none
_exptl_crystal_colour Violet
_exptl_crystal_density_diffrn 1.391
_exptl_crystal_density_meas ?
_exptl_crystal_density_method 'not measured'
_exptl_crystal_description Plate
_exptl_crystal_F_000 1624.00
_exptl_crystal_size_max 0.80
_exptl_crystal_size_mid 0.60
_exptl_crystal_size_min 0.25
_refine_diff_density_max 0.59
_refine_diff_density_min -0.39
_refine_ls_extinction_method none
_refine_ls_goodness_of_fit_ref 1.352
_refine_ls_hydrogen_treatment noref
_refine_ls_number_parameters 451
_refine_ls_number_reflns 3292
_refine_ls_R_factor_gt 0.0668
_refine_ls_shift/su_max 0.0071
_refine_ls_structure_factor_coef F
_refine_ls_weighting_details 'w = 1/[\s^2^(Fo) + 0.00540|Fo|^2^]'
_refine_ls_weighting_scheme calc
_refine_ls_wR_factor_ref 0.1077
_reflns_number_gt 3292
_reflns_number_total 4465
_reflns_threshold_expression F^2^>3.0\s(F^2^)
_cod_data_source_file ic010595e_01.cif
_cod_data_source_block OEPPCl2+PF6-(1-PF6)
_cod_depositor_comments
;
The following automatic conversions were performed:

'_exptl_crystal_density_meas' value 'not measured' was changed to '?'
- the value is perceived as not measured.

Automatic conversion script
Id: cif_fix_values 3008 2015-01-20 13:52:24Z robertas 
;
_cod_original_cell_volume 3723(2)
_cod_original_sg_symbol_H-M 'P n a 21 '
_cod_original_formula_sum 'C36 H44 Cl2 F6 N4 P2 '
_cod_database_code 4320436

loop_
_symmetry_equiv_pos_as_xyz
x,y,z
-x,-y,1/2+z
1/2-x,1/2+y,1/2+z
1/2+x,1/2-y,z

loop_
_atom_site_label
_atom_site_type_symbol
_atom_site_fract_x
_atom_site_fract_y
_atom_site_fract_z
_atom_site_U_iso_or_equiv
_atom_site_adp_type
_atom_site_occupancy
_atom_site_calc_flag
_atom_site_refinement_flags
_atom_site_disorder_assembly
_atom_site_disorder_group
Cl(1) Cl 0.4951(1) 0.09914(6) 0.239(1) 0.0395(3) Uani 1.00 d . . .
Cl(2) Cl 0.9072(1) 0.12273(7) 0.211(1) 0.0428(4) Uani 1.00 d . . .
P(1) P 0.7012(1) 0.11056(6) 0.224(1) 0.0304(3) Uani 1.00 d . . .
P(2) P 0.9677(2) -0.13783(10) 0.233(1) 0.0602(5) Uani 1.00 d . . .
F(1) F 0.9904(8) -0.1292(4) 0.343(2) 0.124(3) Uani 1.00 d . . .
F(2) F 0.9518(9) -0.1452(4) 0.123(2) 0.121(3) Uani 1.00 d . . .
F(3) F 0.8189(6) -0.1470(3) 0.252(2) 0.099(2) Uani 1.00 d . . .
F(4) F 1.1198(6) -0.1260(3) 0.214(2) 0.114(3) Uani 1.00 d . . .
F(5) F 0.9353(8) -0.0782(3) 0.221(2) 0.108(2) Uani 1.00 d . . .
F(6) F 1.0064(8) -0.1967(3) 0.249(2) 0.129(3) Uani 1.00 d . . .
N(1) N 0.6933(5) 0.1635(2) 0.311(2) 0.035(1) Uani 1.00 d . . .
N(2) N 0.7293(5) 0.0643(2) 0.321(2) 0.034(1) Uani 1.00 d . . .
N(3) N 0.7106(5) 0.0589(2) 0.137(2) 0.035(1) Uani 1.00 d . . .
N(4) N 0.6709(5) 0.1567(2) 0.127(2) 0.034(1) Uani 1.00 d . . .
C(1) C 0.6311(6) 0.2103(3) 0.301(2) 0.036(1) Uani 1.00 d . . .
C(2) C 0.6533(8) 0.2409(3) 0.383(2) 0.044(2) Uani 1.00 d . . .
C(3) C 0.7352(9) 0.2152(3) 0.443(2) 0.055(2) Uani 1.00 d . . .
C(4) C 0.7556(7) 0.1655(3) 0.400(2) 0.043(2) Uani 1.00 d . . .
C(5) C 0.8080(8) 0.1227(3) 0.443(2) 0.046(2) Uani 1.00 d . . .
C(6) C 0.7859(7) 0.0737(3) 0.409(2) 0.044(2) Uani 1.00 d . . .
C(7) C 0.7932(8) 0.0270(3) 0.462(2) 0.051(2) Uani 1.00 d . . .
C(8) C 0.7352(8) -0.0097(3) 0.409(2) 0.045(2) Uani 1.00 d . . .
C(9) C 0.6986(7) 0.0121(3) 0.319(2) 0.038(1) Uani 1.00 d . . .
C(10) C 0.6637(6) -0.0149(3) 0.239(2) 0.043(1) Uani 1.00 d . . .
C(11) C 0.6815(7) 0.0071(3) 0.152(2) 0.039(1) Uani 1.00 d . . .
C(12) C 0.6991(9) -0.0222(3) 0.064(2) 0.053(2) Uani 1.00 d . . .
C(13) C 0.7471(10) 0.0123(3) -0.001(2) 0.059(2) Uani 1.00 d . . .
C(14) C 0.7509(7) 0.0632(3) 0.043(2) 0.045(2) Uani 1.00 d . . .
C(15) C 0.7624(8) 0.1093(3) -0.006(2) 0.047(2) Uani 1.00 d . . .
C(16) C 0.7094(7) 0.1522(3) 0.032(2) 0.041(2) Uani 1.00 d . . .
C(17) C 0.6623(8) 0.1960(3) -0.020(2) 0.046(2) Uani 1.00 d . . .
C(18) C 0.5936(7) 0.2256(3) 0.041(2) 0.044(2) Uani 1.00 d . . .
C(19) C 0.6026(6) 0.2023(3) 0.134(2) 0.035(1) Uani 1.00 d . . .
C(20) C 0.5732(6) 0.2262(2) 0.218(2) 0.038(1) Uani 1.00 d . . .
C(21) C 0.6109(10) 0.2962(3) 0.392(2) 0.060(2) Uani 1.00 d . . .
C(22) C 0.697(1) 0.3341(3) 0.343(2) 0.077(3) Uani 1.00 d . . .
C(23) C 0.777(2) 0.2299(4) 0.543(2) 0.116(4) Uani 1.00 d . . .
C(24) C 0.858(2) 0.2710(7) 0.555(2) 0.144(7) Uani 1.00 d . . .
C(25) C 0.848(2) 0.0224(5) 0.562(2) 0.098(4) Uani 1.00 d . . .
C(26) C 0.920(2) -0.0135(8) 0.589(2) 0.167(8) Uani 1.00 d . . .
C(27) C 0.7090(10) -0.0663(3) 0.436(2) 0.062(2) Uani 1.00 d . . .
C(28) C 0.586(1) -0.0743(5) 0.483(2) 0.109(5) Uani 1.00 d . . .
C(29) C 0.668(1) -0.0782(3) 0.051(2) 0.067(2) Uani 1.00 d . . .
C(30) C 0.531(1) -0.0886(4) 0.032(2) 0.120(5) Uani 1.00 d . . .
C(31) C 0.785(2) 0.0010(5) -0.102(2) 0.108(4) Uani 1.00 d . . .
C(32) C 0.704(2) 0.0129(8) -0.172(2) 0.146(8) Uani 1.00 d . . .
C(33) C 0.682(1) 0.2036(4) -0.126(2) 0.064(2) Uani 1.00 d . . .
C(34) C 0.576(1) 0.1781(5) -0.184(2) 0.092(4) Uani 1.00 d . . .
C(35) C 0.5276(9) 0.2767(3) 0.022(2) 0.056(2) Uani 1.00 d . . .
C(36) C 0.619(1) 0.3206(4) 0.033(2) 0.073(3) Uani 1.00 d . . .
H(1) H 0.8648 0.1280 0.4957 0.0528 Uiso 1.00 calc . . .
H(2) H 0.6153 -0.0468 0.2377 0.0497 Uiso 1.00 calc . . .
H(3) H 0.8144 0.1115 -0.0674 0.0522 Uiso 1.00 calc . . .
H(4) H 0.5111 0.2558 0.2166 0.0402 Uiso 1.00 calc . . .
H(5) H 0.5247 0.3003 0.3612 0.0615 Uiso 1.00 calc . . .
H(6) H 0.5980 0.3072 0.4573 0.0615 Uiso 1.00 calc . . .
H(7) H 0.6821 0.2362 0.5895 0.1787 Uiso 1.00 calc . . .
H(8) H 0.7949 0.1963 0.5920 0.1787 Uiso 1.00 calc . . .
H(9) H 0.8713 0.0592 0.5840 0.1640 Uiso 1.00 calc . . .
H(10) H 0.7627 0.0195 0.6077 0.1640 Uiso 1.00 calc . . .
H(11) H 0.7147 -0.0881 0.3774 0.0572 Uiso 1.00 calc . . .
H(12) H 0.7743 -0.0804 0.4781 0.0572 Uiso 1.00 calc . . .
H(13) H 0.7205 -0.0935 0.0031 0.0705 Uiso 1.00 calc . . .
H(14) H 0.6885 -0.0949 0.1112 0.0705 Uiso 1.00 calc . . .
H(15) H 0.8871 0.0250 -0.1098 0.1578 Uiso 1.00 calc . . .
H(16) H 0.8555 -0.0333 -0.1007 0.1578 Uiso 1.00 calc . . .
H(17) H 0.6755 0.2418 -0.1402 0.0675 Uiso 1.00 calc . . .
H(18) H 0.7622 0.1929 -0.1486 0.0675 Uiso 1.00 calc . . .
H(19) H 0.4901 0.2774 -0.0473 0.0632 Uiso 1.00 calc . . .
H(20) H 0.4562 0.2836 0.0600 0.0632 Uiso 1.00 calc . . .
H(21) H 0.7807 0.3281 0.3779 0.0797 Uiso 1.00 calc . . .
H(22) H 0.7074 0.3212 0.2819 0.0797 Uiso 1.00 calc . . .
H(23) H 0.6684 0.3654 0.3506 0.0797 Uiso 1.00 calc . . .
H(24) H 0.9227 0.2513 0.5246 0.1901 Uiso 1.00 calc . . .
H(25) H 0.8099 0.2913 0.5227 0.1901 Uiso 1.00 calc . . .
H(26) H 0.8677 0.2732 0.6194 0.1901 Uiso 1.00 calc . . .
H(27) H 0.8900 -0.0431 0.5584 0.1566 Uiso 1.00 calc . . .
H(28) H 0.9987 -0.0033 0.5355 0.1566 Uiso 1.00 calc . . .
H(29) H 0.9562 -0.0125 0.6404 0.1566 Uiso 1.00 calc . . .
H(30) H 0.5731 -0.0535 0.5347 0.0853 Uiso 1.00 calc . . .
H(31) H 0.5134 -0.0610 0.4339 0.0853 Uiso 1.00 calc . . .
H(32) H 0.5600 -0.1084 0.4919 0.0853 Uiso 1.00 calc . . .
H(33) H 0.4720 -0.0755 0.0773 0.0898 Uiso 1.00 calc . . .
H(34) H 0.5046 -0.0751 -0.0308 0.0898 Uiso 1.00 calc . . .
H(35) H 0.5124 -0.1261 0.0265 0.0898 Uiso 1.00 calc . . .
H(36) H 0.6883 0.0389 -0.1628 0.1779 Uiso 1.00 calc . . .
H(37) H 0.7621 0.0004 -0.2282 0.1779 Uiso 1.00 calc . . .
H(38) H 0.6593 -0.0197 -0.1558 0.1779 Uiso 1.00 calc . . .
H(39) H 0.4900 0.1920 -0.1662 0.0896 Uiso 1.00 calc . . .
H(40) H 0.5852 0.1858 -0.2515 0.0896 Uiso 1.00 calc . . .
H(41) H 0.5765 0.1431 -0.1744 0.0896 Uiso 1.00 calc . . .
H(42) H 0.6615 0.3213 0.0875 0.0736 Uiso 1.00 calc . . .
H(43) H 0.6964 0.3148 -0.0196 0.0736 Uiso 1.00 calc . . .
H(44) H 0.5878 0.3532 0.0108 0.0736 Uiso 1.00 calc . . .

loop_
_atom_site_aniso_label
_atom_site_aniso_U_11
_atom_site_aniso_U_22
_atom_site_aniso_U_33
_atom_site_aniso_U_12
_atom_site_aniso_U_13
_atom_site_aniso_U_23
Cl(1) 0.0363(6) 0.0418(7) 0.0405(7) -0.0012(5) 0.0032(6) -0.0005(6)
Cl(2) 0.0355(6) 0.0488(9) 0.0440(9) -0.0014(5) 0.0018(6) 0.0008(7)
P(1) 0.0354(6) 0.0317(6) 0.0241(6) 0.0028(5) 0.0000(5) -0.0018(5)
P(2) 0.057(1) 0.078(1) 0.0458(9) 0.0116(9) 0.0058(10) 0.009(1)
F(1) 0.119(6) 0.21(1) 0.047(2) 0.002(6) -0.007(4) 0.006(4)
F(2) 0.138(6) 0.174(8) 0.050(2) 0.026(6) -0.005(4) -0.024(4)
F(3) 0.061(2) 0.132(6) 0.104(5) -0.011(3) 0.013(3) -0.006(4)
F(4) 0.059(2) 0.157(7) 0.125(7) 0.002(3) 0.024(4) 0.045(6)
F(5) 0.116(5) 0.088(3) 0.120(6) 0.038(4) 0.003(5) 0.016(5)
F(6) 0.126(5) 0.069(3) 0.192(10) -0.004(3) 0.016(6) 0.037(6)
N(1) 0.042(3) 0.035(2) 0.027(2) 0.004(2) -0.005(2) -0.002(2)
N(2) 0.047(3) 0.029(2) 0.027(2) 0.002(2) -0.004(2) 0.000(1)
N(3) 0.044(3) 0.032(2) 0.028(2) 0.004(2) 0.000(2) -0.005(1)
N(4) 0.044(3) 0.037(2) 0.023(2) 0.006(2) 0.000(2) 0.003(2)
C(1) 0.037(3) 0.034(3) 0.039(3) 0.001(2) 0.000(2) 0.002(2)
C(2) 0.058(4) 0.035(3) 0.039(3) 0.004(3) -0.002(3) -0.003(2)
C(3) 0.068(5) 0.046(4) 0.050(4) 0.012(3) -0.016(3) -0.003(3)
C(4) 0.053(4) 0.047(3) 0.029(3) -0.003(3) -0.012(2) -0.002(2)
C(5) 0.058(4) 0.049(3) 0.031(3) 0.012(3) -0.015(3) -0.006(2)
C(6) 0.058(4) 0.046(3) 0.027(2) 0.010(3) -0.008(2) 0.003(2)
C(7) 0.071(5) 0.044(3) 0.037(3) 0.010(3) -0.009(3) 0.008(2)
C(8) 0.064(4) 0.034(3) 0.038(3) 0.013(3) 0.008(3) 0.004(2)
C(9) 0.048(3) 0.028(2) 0.039(3) 0.004(2) 0.005(3) 0.003(2)
C(10) 0.050(3) 0.041(3) 0.038(2) 0.002(2) 0.002(3) 0.001(2)
C(11) 0.050(3) 0.030(3) 0.037(2) 0.001(3) -0.004(3) -0.005(2)
C(12) 0.073(5) 0.044(3) 0.042(3) 0.008(3) -0.008(3) -0.019(2)
C(13) 0.092(6) 0.052(4) 0.033(3) 0.023(4) 0.000(3) -0.010(3)
C(14) 0.056(4) 0.051(3) 0.027(2) 0.018(3) 0.003(3) -0.005(2)
C(15) 0.063(4) 0.052(3) 0.026(3) 0.009(3) 0.008(3) -0.001(2)
C(16) 0.045(3) 0.053(3) 0.026(2) 0.006(3) 0.003(2) 0.000(2)
C(17) 0.054(4) 0.050(4) 0.033(3) 0.001(3) -0.002(3) 0.004(2)
C(18) 0.053(4) 0.046(3) 0.032(3) -0.004(2) -0.005(2) 0.006(2)
C(19) 0.036(3) 0.034(3) 0.034(2) 0.001(2) -0.003(2) 0.004(2)
C(20) 0.043(3) 0.032(3) 0.039(2) 0.006(2) 0.000(2) 0.001(2)
C(21) 0.093(6) 0.036(3) 0.050(4) 0.019(3) -0.019(4) -0.016(3)
C(22) 0.128(8) 0.026(4) 0.076(6) -0.002(4) -0.025(5) 0.002(3)
C(23) 0.21(1) 0.055(5) 0.081(6) 0.050(6) -0.104(9) -0.042(5)
C(24) 0.20(2) 0.080(9) 0.15(2) 0.010(8) -0.07(1) -0.003(10)
C(25) 0.18(1) 0.076(7) 0.036(4) 0.011(6) -0.046(6) 0.001(4)
C(26) 0.18(2) 0.14(2) 0.18(2) 0.11(1) -0.07(1) 0.00(1)
C(27) 0.095(5) 0.039(3) 0.052(4) 0.008(4) 0.005(4) 0.014(3)
C(28) 0.102(8) 0.056(6) 0.17(1) -0.011(6) 0.070(9) 0.021(7)
C(29) 0.103(5) 0.037(3) 0.061(5) 0.022(4) -0.015(5) -0.009(3)
C(30) 0.115(7) 0.051(6) 0.19(2) -0.002(6) -0.08(1) -0.023(8)
C(31) 0.20(1) 0.083(8) 0.038(4) 0.022(9) 0.040(6) -0.009(5)
C(32) 0.24(2) 0.15(2) 0.050(6) -0.01(1) -0.015(8) 0.001(8)
C(33) 0.094(6) 0.060(5) 0.038(3) 0.012(4) 0.012(3) 0.022(3)
C(34) 0.135(10) 0.102(9) 0.041(4) -0.013(7) -0.029(5) 0.005(5)
C(35) 0.080(5) 0.052(4) 0.037(3) 0.017(3) -0.005(3) 0.007(3)
C(36) 0.092(6) 0.062(5) 0.067(6) -0.006(4) 0.006(5) 0.010(4)

loop_
_atom_type_symbol
_atom_type_description
_atom_type_scat_dispersion_real
_atom_type_scat_dispersion_imag
_atom_type_scat_source
C C 0.003 0.002
;International Tables for Crystallography
(1992, Vol. C, Tables 4.2.6.8 and 6.1.1.1)
;
H H 0.000 0.000
;International Tables for Crystallography
(1992, Vol. C, Table 6.1.1.2)
;
N N 0.006 0.003
;International Tables for Crystallography
(1992, Vol. C, Tables 4.2.6.8 and 6.1.1.1)
;
F F 0.017 0.010
;International Tables for Crystallography
(1992, Vol. C, Tables 4.2.6.8 and 6.1.1.1)
;
Cl Cl 0.148 0.159
;International Tables for Crystallography
(1992, Vol. C, Tables 4.2.6.8 and 6.1.1.1)
;
P P 0.102 0.094
;International Tables for Crystallography
(1992, Vol. C, Tables 4.2.6.8 and 6.1.1.1)
;

loop_
_geom_angle_atom_site_label_1
_geom_angle_atom_site_label_2
_geom_angle_atom_site_label_3
_geom_angle
_geom_angle_site_symmetry_1
_geom_angle_site_symmetry_2
_geom_angle_site_symmetry_3
_geom_angle_publ_flag
Cl(1) P(1) Cl(2) 179.2(1) . . . yes
Cl(1) P(1) N(1) 89.7(2) . . . yes
Cl(1) P(1) N(2) 89.5(2) . . . yes
Cl(1) P(1) N(3) 90.9(2) . . . yes
Cl(1) P(1) N(4) 89.8(2) . . . yes
Cl(2) P(1) N(1) 89.5(2) . . . yes
Cl(2) P(1) N(2) 90.4(2) . . . yes
Cl(2) P(1) N(3) 89.8(2) . . . yes
Cl(2) P(1) N(4) 90.3(2) . . . yes
N(1) P(1) N(2) 90.4(3) . . . yes
N(1) P(1) N(3) 179.0(3) . . . yes
N(1) P(1) N(4) 89.8(3) . . . yes
N(2) P(1) N(3) 90.3(3) . . . yes
N(2) P(1) N(4) 179.3(3) . . . yes
N(3) P(1) N(4) 89.5(3) . . . yes
F(1) P(2) F(2) 177.2(6) . . . yes
F(1) P(2) F(3) 89.7(5) . . . yes
F(1) P(2) F(4) 89.8(5) . . . yes
F(1) P(2) F(5) 89.5(6) . . . yes
F(1) P(2) F(6) 87.7(7) . . . yes
F(2) P(2) F(3) 93.0(6) . . . yes
F(2) P(2) F(4) 87.5(6) . . . yes
F(2) P(2) F(5) 89.8(6) . . . yes
F(2) P(2) F(6) 92.9(7) . . . yes
F(3) P(2) F(4) 177.8(5) . . . yes
F(3) P(2) F(5) 87.9(5) . . . yes
F(3) P(2) F(6) 94.1(5) . . . yes
F(4) P(2) F(5) 90.0(5) . . . yes
F(4) P(2) F(6) 88.0(5) . . . yes
F(5) P(2) F(6) 176.6(6) . . . yes
P(1) N(1) C(1) 127.5(5) . . . yes
P(1) N(1) C(4) 126.8(5) . . . yes
C(1) N(1) C(4) 105.7(6) . . . yes
P(1) N(2) C(6) 127.5(6) . . . yes
P(1) N(2) C(9) 126.3(5) . . . yes
C(6) N(2) C(9) 106.2(6) . . . yes
P(1) N(3) C(11) 126.9(5) . . . yes
P(1) N(3) C(14) 126.7(6) . . . yes
C(11) N(3) C(14) 106.4(7) . . . yes
P(1) N(4) C(16) 127.2(5) . . . yes
P(1) N(4) C(19) 126.8(5) . . . yes
C(16) N(4) C(19) 106.0(6) . . . yes
N(1) C(1) C(2) 109.5(6) . . . yes
N(1) C(1) C(20) 123.7(7) . . . yes
C(2) C(1) C(20) 126.1(7) . . . yes
C(1) C(2) C(3) 109.1(8) . . . yes
C(1) C(2) C(21) 123.6(7) . . . yes
C(3) C(2) C(21) 126.5(8) . . . yes
C(2) C(3) C(4) 105.6(8) . . . yes
C(2) C(3) C(23) 128.6(9) . . . yes
C(4) C(3) C(23) 124.9(8) . . . yes
N(1) C(4) C(3) 109.8(7) . . . yes
N(1) C(4) C(5) 122.3(7) . . . yes
C(3) C(4) C(5) 127.1(7) . . . yes
C(4) C(5) C(6) 122.3(7) . . . yes
N(2) C(6) C(5) 122.7(7) . . . yes
N(2) C(6) C(7) 109.7(7) . . . yes
C(5) C(6) C(7) 126.7(7) . . . yes
C(6) C(7) C(8) 107.0(7) . . . yes
C(6) C(7) C(25) 124.7(9) . . . yes
C(8) C(7) C(25) 128.2(10) . . . yes
C(7) C(8) C(9) 108.7(8) . . . yes
C(7) C(8) C(27) 128.1(8) . . . yes
C(9) C(8) C(27) 123.2(8) . . . yes
N(2) C(9) C(8) 108.3(7) . . . yes
N(2) C(9) C(10) 124.7(7) . . . yes
C(8) C(9) C(10) 125.9(7) . . . yes
C(9) C(10) C(11) 119.1(7) . . . yes
N(3) C(11) C(10) 124.4(7) . . . yes
N(3) C(11) C(12) 110.6(7) . . . yes
C(10) C(11) C(12) 123.8(8) . . . yes
C(11) C(12) C(13) 105.2(8) . . . yes
C(11) C(12) C(29) 125.7(9) . . . yes
C(13) C(12) C(29) 129.1(8) . . . yes
C(12) C(13) C(14) 109.1(7) . . . yes
C(12) C(13) C(31) 126(1) . . . yes
C(14) C(13) C(31) 124(1) . . . yes
N(3) C(14) C(13) 108.5(8) . . . yes
N(3) C(14) C(15) 124.5(7) . . . yes
C(13) C(14) C(15) 125.4(7) . . . yes
C(14) C(15) C(16) 118.8(7) . . . yes
N(4) C(16) C(15) 124.1(7) . . . yes
N(4) C(16) C(17) 109.1(7) . . . yes
C(15) C(16) C(17) 125.9(7) . . . yes
C(16) C(17) C(18) 107.5(7) . . . yes
C(16) C(17) C(33) 124.1(8) . . . yes
C(18) C(17) C(33) 128.4(8) . . . yes
C(17) C(18) C(19) 107.6(7) . . . yes
C(17) C(18) C(35) 128.3(7) . . . yes
C(19) C(18) C(35) 123.9(7) . . . yes
N(4) C(19) C(18) 109.7(6) . . . yes
N(4) C(19) C(20) 123.9(6) . . . yes
C(18) C(19) C(20) 125.1(7) . . . yes
C(1) C(20) C(19) 120.0(6) . . . yes
C(2) C(21) C(22) 115.2(9) . . . yes
C(3) C(23) C(24) 119(1) . . . yes
C(7) C(25) C(26) 123(1) . . . yes
C(8) C(27) C(28) 113.8(9) . . . yes
C(12) C(29) C(30) 114.1(9) . . . yes
C(13) C(31) C(32) 119(1) . . . yes
C(17) C(33) C(34) 111.8(9) . . . yes
C(18) C(35) C(36) 111.9(9) . . . yes

loop_
_geom_bond_atom_site_label_1
_geom_bond_atom_site_label_2
_geom_bond_distance
_geom_bond_site_symmetry_1
_geom_bond_site_symmetry_2
_geom_bond_publ_flag
Cl(1) P(1) 2.139(2) . . yes
Cl(2) P(1) 2.140(2) . . yes
P(1) N(1) 1.839(6) . . yes
P(1) N(2) 1.831(6) . . yes
P(1) N(3) 1.819(6) . . yes
P(1) N(4) 1.836(6) . . yes
P(2) F(1) 1.577(9) . . yes
P(2) F(2) 1.568(8) . . yes
P(2) F(3) 1.565(7) . . yes
P(2) F(4) 1.610(7) . . yes
P(2) F(5) 1.590(8) . . yes
P(2) F(6) 1.595(9) . . yes
N(1) C(1) 1.378(10) . . yes
N(1) C(4) 1.403(9) . . yes
N(2) C(6) 1.389(10) . . yes
N(2) C(9) 1.390(10) . . yes
N(3) C(11) 1.39(1) . . yes
N(3) C(14) 1.386(9) . . yes
N(4) C(16) 1.402(9) . . yes
N(4) C(19) 1.376(10) . . yes
C(1) C(2) 1.42(1) . . yes
C(1) C(20) 1.37(1) . . yes
C(2) C(3) 1.36(1) . . yes
C(2) C(21) 1.50(1) . . yes
C(3) C(4) 1.44(1) . . yes
C(3) C(23) 1.51(1) . . yes
C(4) C(5) 1.37(1) . . yes
C(5) C(6) 1.37(1) . . yes
C(6) C(7) 1.42(1) . . yes
C(7) C(8) 1.35(1) . . yes
C(7) C(25) 1.51(1) . . yes
C(8) C(9) 1.43(1) . . yes
C(8) C(27) 1.54(1) . . yes
C(9) C(10) 1.37(1) . . yes
C(10) C(11) 1.37(1) . . yes
C(11) C(12) 1.46(1) . . yes
C(12) C(13) 1.36(2) . . yes
C(12) C(29) 1.50(1) . . yes
C(13) C(14) 1.45(1) . . yes
C(13) C(31) 1.50(1) . . yes
C(14) C(15) 1.39(1) . . yes
C(15) C(16) 1.35(1) . . yes
C(16) C(17) 1.44(1) . . yes
C(17) C(18) 1.35(1) . . yes
C(17) C(33) 1.51(1) . . yes
C(18) C(19) 1.439(10) . . yes
C(18) C(35) 1.51(1) . . yes
C(19) C(20) 1.37(1) . . yes
C(21) C(22) 1.48(2) . . yes
C(23) C(24) 1.36(3) . . yes
C(25) C(26) 1.25(2) . . yes
C(27) C(28) 1.44(2) . . yes
C(29) C(30) 1.45(2) . . yes
C(31) C(32) 1.32(3) . . yes
C(33) C(34) 1.51(2) . . yes
C(35) C(36) 1.48(2) . . yes

loop_
_geom_contact_atom_site_label_1
_geom_contact_atom_site_label_2
_geom_contact_distance
_geom_contact_site_symmetry_1
_geom_contact_site_symmetry_2
_geom_contact_publ_flag
F(1) C(36) 3.17(2) . 3_645 ?
F(1) C(15) 3.34(1) . 2_755 ?
F(1) C(35) 3.50(1) . 3_645 ?
F(1) C(27) 3.56(2) . . ?
F(2) C(29) 3.53(1) . . ?
F(2) C(5) 3.57(1) . 2_754 ?
F(3) C(27) 3.51(1) . . ?
F(4) C(25) 3.45(2) . 2_754 ?
F(5) C(10) 3.24(1) . . ?
F(5) C(26) 3.37(3) . 2_754 ?
F(5) C(25) 3.47(2) . 2_754 ?
F(5) C(11) 3.55(1) . . ?
F(5) C(12) 3.58(1) . . ?
F(6) C(34) 3.48(2) . 3_645 ?
C(14) C(28) 3.56(2) . 2_654 ?

loop_
_geom_torsion_atom_site_label_1
_geom_torsion_atom_site_label_2
_geom_torsion_atom_site_label_3
_geom_torsion_atom_site_label_4
_geom_torsion
_geom_torsion_site_symmetry_1
_geom_torsion_site_symmetry_2
_geom_torsion_site_symmetry_3
_geom_torsion_site_symmetry_4
_geom_torsion_publ_flag
Cl(1) P(1) N(1) C(1) -66.2(6) . . . . yes
Cl(1) P(1) N(1) C(4) 117.4(7) . . . . yes
Cl(1) P(1) N(2) C(6) -116.4(7) . . . . yes
Cl(1) P(1) N(2) C(9) 64.1(6) . . . . yes
Cl(1) P(1) N(3) C(11) -62.5(6) . . . . yes
Cl(1) P(1) N(3) C(14) 118.9(6) . . . . yes
Cl(1) P(1) N(4) C(16) -117.0(7) . . . . yes
Cl(1) P(1) N(4) C(19) 61.2(6) . . . . yes
Cl(2) P(1) N(1) C(1) 113.9(6) . . . . yes
Cl(2) P(1) N(1) C(4) -62.5(7) . . . . yes
Cl(2) P(1) N(2) C(6) 62.9(7) . . . . yes
Cl(2) P(1) N(2) C(9) -116.7(6) . . . . yes
Cl(2) P(1) N(3) C(11) 117.4(6) . . . . yes
Cl(2) P(1) N(3) C(14) -61.1(6) . . . . yes
Cl(2) P(1) N(4) C(16) 63.8(7) . . . . yes
Cl(2) P(1) N(4) C(19) -118.0(6) . . . . yes
P(1) N(1) C(1) C(2) -177.5(6) . . . . yes
P(1) N(1) C(1) C(20) -5(1) . . . . yes
P(1) N(1) C(4) C(3) 174.6(6) . . . . yes
P(1) N(1) C(4) C(5) -14(1) . . . . yes
P(1) N(2) C(6) C(5) 12(1) . . . . yes
P(1) N(2) C(6) C(7) -178.2(6) . . . . yes
P(1) N(2) C(9) C(8) -179.3(6) . . . . yes
P(1) N(2) C(9) C(10) 12(1) . . . . yes
P(1) N(3) C(11) C(10) -12(1) . . . . yes
P(1) N(3) C(11) C(12) 179.1(6) . . . . yes
P(1) N(3) C(14) C(13) 178.3(6) . . . . yes
P(1) N(3) C(14) C(15) -15(1) . . . . yes
P(1) N(4) C(16) C(15) 8(1) . . . . yes
P(1) N(4) C(16) C(17) 178.1(6) . . . . yes
P(1) N(4) C(19) C(18) -176.3(5) . . . . yes
P(1) N(4) C(19) C(20) 16(1) . . . . yes
N(1) P(1) N(2) C(6) -26.6(7) . . . . yes
N(1) P(1) N(2) C(9) 153.8(6) . . . . yes
N(1) P(1) N(3) C(11) 164(16) . . . . yes
N(1) P(1) N(3) C(14) -14(17) . . . . yes
N(1) P(1) N(4) C(16) 153.3(7) . . . . yes
N(1) P(1) N(4) C(19) -28.5(6) . . . . yes
N(1) C(1) C(2) C(3) 3(1) . . . . yes
N(1) C(1) C(2) C(21) 173.7(8) . . . . yes
N(1) C(1) C(20) C(19) -16(1) . . . . yes
N(1) C(4) C(3) C(2) 4(1) . . . . yes
N(1) C(4) C(3) C(23) 174(1) . . . . yes
N(1) C(4) C(5) C(6) -10(1) . . . . yes
N(2) P(1) N(1) C(1) -155.7(6) . . . . yes
N(2) P(1) N(1) C(4) 27.8(7) . . . . yes
N(2) P(1) N(3) C(11) 27.0(6) . . . . yes
N(2) P(1) N(3) C(14) -151.5(7) . . . . yes
N(2) P(1) N(4) C(16) -102(26) . . . . yes
N(2) P(1) N(4) C(19) 75(26) . . . . yes
N(2) C(6) C(5) C(4) 11(1) . . . . yes
N(2) C(6) C(7) C(8) -3(1) . . . . yes
N(2) C(6) C(7) C(25) -179(1) . . . . yes
N(2) C(9) C(8) C(7) -3.3(10) . . . . yes
N(2) C(9) C(8) C(27) 176.6(8) . . . . yes
N(2) C(9) C(10) C(11) 12(1) . . . . yes
N(3) P(1) N(1) C(1) 67(16) . . . . yes
N(3) P(1) N(1) C(4) -109(16) . . . . yes
N(3) P(1) N(2) C(6) 152.7(7) . . . . yes
N(3) P(1) N(2) C(9) -26.8(6) . . . . yes
N(3) P(1) N(4) C(16) -26.0(7) . . . . yes
N(3) P(1) N(4) C(19) 152.2(6) . . . . yes
N(3) C(11) C(10) C(9) -12(1) . . . . yes
N(3) C(11) C(12) C(13) 3(1) . . . . yes
N(3) C(11) C(12) C(29) -175.4(9) . . . . yes
N(3) C(14) C(13) C(12) 2(1) . . . . yes
N(3) C(14) C(13) C(31) -179(1) . . . . yes
N(3) C(14) C(15) C(16) -12(1) . . . . yes
N(4) P(1) N(1) C(1) 23.6(6) . . . . yes
N(4) P(1) N(1) C(4) -152.8(7) . . . . yes
N(4) P(1) N(2) C(6) -130(25) . . . . yes
N(4) P(1) N(2) C(9) 49(26) . . . . yes
N(4) P(1) N(3) C(11) -152.3(6) . . . . yes
N(4) P(1) N(3) C(14) 29.1(7) . . . . yes
N(4) C(16) C(15) C(14) 16(1) . . . . yes
N(4) C(16) C(17) C(18) -1.8(10) . . . . yes
N(4) C(16) C(17) C(33) -178.5(9) . . . . yes
N(4) C(19) C(18) C(17) -3.4(9) . . . . yes
N(4) C(19) C(18) C(35) -178.6(8) . . . . yes
N(4) C(19) C(20) C(1) 11(1) . . . . yes
C(1) N(1) C(4) C(3) -2.4(9) . . . . yes
C(1) N(1) C(4) C(5) 168.0(8) . . . . yes
C(1) C(2) C(3) C(4) -4(1) . . . . yes
C(1) C(2) C(3) C(23) -173(1) . . . . yes
C(1) C(2) C(21) C(22) -79(1) . . . . yes
C(1) C(20) C(19) C(18) -153.9(7) . . . . yes
C(2) C(1) N(1) C(4) -0.5(9) . . . . yes
C(2) C(1) C(20) C(19) 153.4(8) . . . . yes
C(2) C(3) C(4) C(5) -165.4(10) . . . . yes
C(2) C(3) C(23) C(24) -69(2) . . . . yes
C(3) C(2) C(1) C(20) -167.9(8) . . . . yes
C(3) C(2) C(21) C(22) 89(1) . . . . yes
C(3) C(4) C(5) C(6) 158.4(9) . . . . yes
C(4) N(1) C(1) C(20) 171.1(7) . . . . yes
C(4) C(3) C(2) C(21) -174.6(9) . . . . yes
C(4) C(3) C(23) C(24) 122(1) . . . . yes
C(4) C(5) C(6) C(7) -155.9(10) . . . . yes
C(5) C(4) C(3) C(23) 4(1) . . . . yes
C(5) C(6) N(2) C(9) -168.2(8) . . . . yes
C(5) C(6) C(7) C(8) 165.6(9) . . . . yes
C(5) C(6) C(7) C(25) -10(1) . . . . yes
C(6) N(2) C(9) C(8) 1.1(8) . . . . yes
C(6) N(2) C(9) C(10) -167.2(8) . . . . yes
C(6) C(7) C(8) C(9) 4(1) . . . . yes
C(6) C(7) C(8) C(27) -175.8(9) . . . . yes
C(6) C(7) C(25) C(26) -137(2) . . . . yes
C(7) C(6) N(2) C(9) 1.4(9) . . . . yes
C(7) C(8) C(9) C(10) 164.8(8) . . . . yes
C(7) C(8) C(27) C(28) 88(1) . . . . yes
C(8) C(7) C(25) C(26) 47(3) . . . . yes
C(8) C(9) C(10) C(11) -154.0(8) . . . . yes
C(9) C(8) C(7) C(25) 179(1) . . . . yes
C(9) C(8) C(27) C(28) -91(1) . . . . yes
C(9) C(10) C(11) C(12) 154.5(9) . . . . yes
C(10) C(9) C(8) C(27) -15(1) . . . . yes
C(10) C(11) N(3) C(14) 166.2(8) . . . . yes
C(10) C(11) C(12) C(13) -164.4(9) . . . . yes
C(10) C(11) C(12) C(29) 16(1) . . . . yes
C(11) N(3) C(14) C(13) -0.5(9) . . . . yes
C(11) N(3) C(14) C(15) 165.7(9) . . . . yes
C(11) C(12) C(13) C(14) -4(1) . . . . yes
C(11) C(12) C(13) C(31) 178(1) . . . . yes
C(11) C(12) C(29) C(30) 81(1) . . . . yes
C(12) C(11) N(3) C(14) -2.1(9) . . . . yes
C(12) C(13) C(14) C(15) -163.1(9) . . . . yes
C(12) C(13) C(31) C(32) 100(1) . . . . yes
C(13) C(12) C(29) C(30) -97(1) . . . . yes
C(13) C(14) C(15) C(16) 151.1(10) . . . . yes
C(14) C(13) C(12) C(29) 175.2(10) . . . . yes
C(14) C(13) C(31) C(32) -76(2) . . . . yes
C(14) C(15) C(16) C(17) -151.9(9) . . . . yes
C(15) C(14) C(13) C(31) 14(1) . . . . yes
C(15) C(16) N(4) C(19) -170.1(8) . . . . yes
C(15) C(16) C(17) C(18) 167.8(9) . . . . yes
C(15) C(16) C(17) C(33) -8(1) . . . . yes
C(16) N(4) C(19) C(18) 2.3(8) . . . . yes
C(16) N(4) C(19) C(20) -165.1(7) . . . . yes
C(16) C(17) C(18) C(19) 3.1(10) . . . . yes
C(16) C(17) C(18) C(35) 178.0(9) . . . . yes
C(16) C(17) C(33) C(34) 87(1) . . . . yes
C(17) C(16) N(4) C(19) -0.4(9) . . . . yes
C(17) C(18) C(19) C(20) 163.8(8) . . . . yes
C(17) C(18) C(35) C(36) -85(1) . . . . yes
C(18) C(17) C(33) C(34) -88(1) . . . . yes
C(19) C(18) C(17) C(33) 179.7(10) . . . . yes
C(19) C(18) C(35) C(36) 88(1) . . . . yes
C(20) C(1) C(2) C(21) 2(1) . . . . yes
C(20) C(19) C(18) C(35) -11(1) . . . . yes
C(21) C(2) C(3) C(23) 16(2) . . . . yes
C(25) C(7) C(8) C(27) 0(1) . . . . yes
C(29) C(12) C(13) C(31) -2(2) . . . . yes
C(33) C(17) C(18) C(35) -5(1) . . . . yes
C(33) C(17) C(18) C(35) -5(1) . . . . yes
